data_7102521
loop_
_publ_author_name
'Roesky, Peter W'
'Canseco-Melchor, Graciela'
'Zulys, Agustino'

_publ_section_title
;
 A pentanuclear yttrium hydroxo cluster as an oxidation catalyst.
 Catalytic oxidation of aldehydes in the presence of air.
;
_journal_issue 6
_journal_name_full 'Chemical communications (Cambridge, England)'
_journal_page_first 738
_journal_page_last 739
_journal_paper_doi 10.1039/b315218a
_journal_year 2004
_chemical_formula_sum 'C150 H115 O25 Y5'
_chemical_formula_weight 2761.92
_chemical_name_systematic
;
?
;
_space_group_IT_number 85
_symmetry_space_group_name_Hall '-P 4a'
_symmetry_space_group_name_H-M 'P 4/n :2'
_atom_sites_solution_hydrogens geom
_atom_sites_solution_primary direct
_atom_sites_solution_secondary difmap
_audit_creation_method SHELXL-97
_cell_angle_alpha 90.00
_cell_angle_beta 90.00
_cell_angle_gamma 90.00
_cell_formula_units_Z 2
_cell_length_a 19.466(4)
_cell_length_b 19.466(4)
_cell_length_c 18.530(4)
_cell_measurement_temperature 293(2)
_cell_volume 7021(3)
_computing_molecular_graphics Diamond
_computing_structure_refinement 'SHELXL-97 (Sheldrick, 1997)'
_computing_structure_solution 'SHELXS-97 (Sheldrick, 1990)'
_diffrn_ambient_temperature 293(2)
_diffrn_measured_fraction_theta_full 0.997
_diffrn_measured_fraction_theta_max 0.997
_diffrn_measurement_device_type Stoe-IPDS
_diffrn_measurement_method 'area detector'
_diffrn_radiation_monochromator graphite
_diffrn_radiation_source 'fine-focus sealed tube'
_diffrn_radiation_type MoK\a
_diffrn_radiation_wavelength 0.71073
_diffrn_reflns_av_R_equivalents 0.0770
_diffrn_reflns_av_sigmaI/netI 0.0895
_diffrn_reflns_limit_h_max 23
_diffrn_reflns_limit_h_min -23
_diffrn_reflns_limit_k_max 23
_diffrn_reflns_limit_k_min -19
_diffrn_reflns_limit_l_max 20
_diffrn_reflns_limit_l_min -22
_diffrn_reflns_number 30524
_diffrn_reflns_theta_full 25.92
_diffrn_reflns_theta_max 25.92
_diffrn_reflns_theta_min 2.09
_exptl_absorpt_coefficient_mu 2.111
_exptl_absorpt_correction_type none
_exptl_crystal_colour colorless
_exptl_crystal_density_diffrn 1.306
_exptl_crystal_density_method 'not measured'
_exptl_crystal_description blocks
_exptl_crystal_F_000 2819
_exptl_crystal_size_max 0.15
_exptl_crystal_size_mid 0.1
_exptl_crystal_size_min 0.05
_refine_diff_density_max 0.899
_refine_diff_density_min -0.498
_refine_diff_density_rms 0.094
_refine_ls_extinction_method none
_refine_ls_goodness_of_fit_ref 0.849
_refine_ls_hydrogen_treatment mixed
_refine_ls_matrix_type full
_refine_ls_number_parameters 300
_refine_ls_number_reflns 6832
_refine_ls_number_restraints 0
_refine_ls_restrained_S_all 0.849
_refine_ls_R_factor_all 0.1177
_refine_ls_R_factor_gt 0.0643
_refine_ls_shift/su_max 0.000
_refine_ls_shift/su_mean 0.000
_refine_ls_structure_factor_coef Fsqd
_refine_ls_weighting_details 'calc w=1/[\s^2^(Fo^2^)+(0.1130P)^2^+0.0000P] where P=(Fo^2^+2Fc^2^)/3'
_refine_ls_weighting_scheme calc
_refine_ls_wR_factor_gt 0.1687
_refine_ls_wR_factor_ref 0.1867
_reflns_number_gt 3378
_reflns_number_total 6832
_reflns_threshold_expression >2sigma(I)
_cod_data_source_file b315218a.txt
_cod_data_source_block grace2c
_cod_database_code 7102521

loop_
_symmetry_equiv_pos_as_xyz
'x, y, z'
'-y+1/2, x, z'
'-x+1/2, -y+1/2, z'
'y, -x+1/2, z'
'-x, -y, -z'
'y-1/2, -x, -z'
'x-1/2, y-1/2, -z'
'-y, x-1/2, -z'

loop_
_atom_site_label
_atom_site_type_symbol
_atom_site_fract_x
_atom_site_fract_y
_atom_site_fract_z
_atom_site_U_iso_or_equiv
_atom_site_adp_type
_atom_site_occupancy
_atom_site_symmetry_multiplicity
_atom_site_calc_flag
_atom_site_refinement_flags
_atom_site_disorder_assembly
_atom_site_disorder_group
C1 C 0.1652(3) -0.0109(3) 0.6107(4) 0.0644(17) Uani 1 1 d . . .
C2 C 0.1240(4) -0.0357(4) 0.6659(5) 0.081(2) Uani 1 1 d . . .
H2 H 0.1044 -0.0789 0.6594 0.097 Uiso 1 1 calc R . .
C3 C 0.1094(3) -0.0015(3) 0.7301(4) 0.0695(19) Uani 1 1 d . . .
C4 C 0.1752(3) -0.0509(3) 0.5417(4) 0.0704(19) Uani 1 1 d . . .
C5 C 0.2130(4) -0.0217(4) 0.4862(5) 0.083(2) Uani 1 1 d . . .
H5 H 0.2303 0.0225 0.4918 0.099 Uiso 1 1 calc R . .
C6 C 0.2253(5) -0.0566(5) 0.4236(5) 0.098(3) Uani 1 1 d . . .
H6 H 0.2507 -0.0361 0.3870 0.118 Uiso 1 1 calc R . .
C7 C 0.1998(5) -0.1227(5) 0.4147(6) 0.107(3) Uani 1 1 d . . .
H7 H 0.2083 -0.1467 0.3723 0.129 Uiso 1 1 calc R . .
C8 C 0.1626(5) -0.1519(5) 0.4684(6) 0.108(3) Uani 1 1 d . . .
H8 H 0.1455 -0.1962 0.4626 0.130 Uiso 1 1 calc R . .
C9 C 0.1498(4) -0.1170(4) 0.5305(5) 0.094(2) Uani 1 1 d . . .
H9 H 0.1236 -0.1377 0.5663 0.113 Uiso 1 1 calc R . .
C10 C 0.0575(4) -0.0287(4) 0.7825(5) 0.092(3) Uani 1 1 d . . .
C11 C 0.0391(6) -0.0982(6) 0.7811(7) 0.136(4) Uiso 1 1 d . . .
H11 H 0.0608 -0.1287 0.7499 0.163 Uiso 1 1 calc R . .
C12 C -0.0139(8) -0.1212(8) 0.8288(8) 0.170(5) Uiso 1 1 d . . .
H12 H -0.0283 -0.1667 0.8284 0.204 Uiso 1 1 calc R . .
C13 C -0.0419(8) -0.0764(8) 0.8731(8) 0.168(5) Uiso 1 1 d . . .
H13 H -0.0775 -0.0919 0.9024 0.202 Uiso 1 1 calc R . .
C14 C -0.0229(7) -0.0085(7) 0.8796(7) 0.152(4) Uiso 1 1 d . . .
H14 H -0.0414 0.0205 0.9144 0.183 Uiso 1 1 calc R . .
C15 C 0.0272(5) 0.0137(5) 0.8291(6) 0.106(3) Uiso 1 1 d . . .
H15 H 0.0393 0.0599 0.8285 0.128 Uiso 1 1 calc R . .
C16 C 0.3475(3) 0.0771(3) 0.5999(4) 0.0571(15) Uani 1 1 d . . .
C17 C 0.3569(3) 0.0153(3) 0.6331(4) 0.0684(18) Uani 1 1 d . . .
H17 H 0.3833 -0.0174 0.6092 0.082 Uiso 1 1 calc R . .
C18 C 0.3292(3) -0.0028(3) 0.7020(4) 0.0649(17) Uani 1 1 d . . .
C19 C 0.3687(3) 0.0859(3) 0.5227(4) 0.0636(16) Uani 1 1 d . . .
C20 C 0.3429(4) 0.1408(4) 0.4842(4) 0.082(2) Uani 1 1 d . . .
H20 H 0.3152 0.1730 0.5072 0.098 Uiso 1 1 calc R . .
C21 C 0.3581(5) 0.1482(5) 0.4111(5) 0.105(3) Uani 1 1 d . . .
H21 H 0.3396 0.1848 0.3854 0.126 Uiso 1 1 calc R . .
C22 C 0.3996(5) 0.1024(6) 0.3772(5) 0.107(3) Uani 1 1 d . . .
H22 H 0.4093 0.1073 0.3283 0.128 Uiso 1 1 calc R . .
C23 C 0.4268(5) 0.0493(5) 0.4151(6) 0.109(3) Uani 1 1 d . . .
H23 H 0.4557 0.0181 0.3923 0.130 Uiso 1 1 calc R . .
C24 C 0.4120(4) 0.0415(4) 0.4868(5) 0.085(2) Uani 1 1 d . . .
H24 H 0.4317 0.0053 0.5121 0.103 Uiso 1 1 calc R . .
C25 C 0.3518(4) -0.0688(4) 0.7361(5) 0.086(2) Uani 1 1 d . . .
C26 C 0.4158(5) -0.0967(5) 0.7242(5) 0.104(3) Uiso 1 1 d . . .
H26 H 0.4456 -0.0754 0.6920 0.125 Uiso 1 1 calc R . .
C27 C 0.4367(7) -0.1572(6) 0.7601(7) 0.137(4) Uiso 1 1 d . . .
H27 H 0.4812 -0.1743 0.7561 0.164 Uiso 1 1 calc R . .
C28 C 0.3909(8) -0.1871(8) 0.7983(8) 0.166(5) Uiso 1 1 d . . .
H28 H 0.4037 -0.2295 0.8170 0.200 Uiso 1 1 calc R . .
C29 C 0.3249(9) -0.1659(9) 0.8162(10) 0.198(6) Uiso 1 1 d . . .
H29 H 0.2952 -0.1905 0.8457 0.238 Uiso 1 1 calc R . .
C30 C 0.3081(6) -0.1000(6) 0.7826(6) 0.131(4) Uiso 1 1 d . . .
H30 H 0.2664 -0.0791 0.7933 0.157 Uiso 1 1 calc R . .
C31 C 0.1461(8) 0.3834(8) 0.9500(9) 0.078(4) Uiso 0.50 1 d P . .
C32A C 0.3171(7) 0.3816(7) 0.9405(8) 0.068(3) Uiso 0.50 1 d P A 1
C33A C 0.3090(4) 0.4578(5) 0.9520(6) 0.108(8) Uiso 0.50 1 d PG A 1
C34A C 0.3586(4) 0.5070(7) 0.9676(9) 0.129(7) Uiso 0.50 1 d PG A 1
H34A H 0.4049 0.4952 0.9669 0.155 Uiso 0.50 1 calc PR A 1
C35A C 0.3391(7) 0.5739(6) 0.9841(7) 0.145(8) Uiso 0.50 1 d PG A 1
H35A H 0.3723 0.6068 0.9945 0.174 Uiso 0.50 1 calc PR A 1
C36A C 0.2699(7) 0.5915(4) 0.9851(8) 0.153(9) Uiso 0.50 1 d PG A 1
H36A H 0.2568 0.6363 0.9961 0.184 Uiso 0.50 1 calc PR A 1
C37A C 0.2203(5) 0.5424(4) 0.9696(8) 0.145(8) Uiso 0.50 1 d PG A 1
H37A H 0.1740 0.5542 0.9702 0.173 Uiso 0.50 1 calc PR A 1
C38A C 0.2398(4) 0.4755(4) 0.9530(4) 0.055(3) Uiso 0.50 1 d PG A 1
H38A H 0.2066 0.4426 0.9427 0.066 Uiso 0.50 1 calc PR A 1
C32B C 0.2158(5) 0.3967(4) 0.9421(6) 0.063(3) Uiso 0.50 1 d PG A 2
C33B C 0.2449(2) 0.45962(11) 0.98026(14) 0.136(8) Uiso 0.50 1 d PG A 2
C34B C 0.3092(2) 0.47426(11) 0.95159(14) 0.140(11) Uiso 0.50 1 d PG A 2
H34B H 0.3349 0.4396 0.9300 0.167 Uiso 0.50 1 calc PR A 2
C35B C 0.3352(2) 0.54067(12) 0.95526(17) 0.162(10) Uiso 0.50 1 d PG A 2
H35B H 0.3783 0.5505 0.9361 0.194 Uiso 0.50 1 calc PR A 2
C36B C 0.2969(3) 0.59245(12) 0.98759(19) 0.111(6) Uiso 0.50 1 d PG A 2
H36B H 0.3143 0.6369 0.9900 0.133 Uiso 0.50 1 calc PR A 2
C37B C 0.2325(3) 0.57781(12) 1.01626(19) 0.122(7) Uiso 0.50 1 d PG A 2
H37B H 0.2069 0.6125 1.0379 0.147 Uiso 0.50 1 calc PR A 2
C38B C 0.2065(2) 0.51140(13) 1.01260(17) 0.109(6) Uiso 0.50 1 d PG A 2
H38B H 0.1635 0.5016 1.0318 0.131 Uiso 0.50 1 calc PR A 2
O1 O 0.19456(7) 0.04683(4) 0.61280(5) 0.0646(11) Uani 1 1 d G . .
O2 O 0.13472(8) 0.05668(7) 0.74725(8) 0.0680(12) Uani 1 1 d G . .
O3 O 0.31817(6) 0.13039(8) 0.63036(8) 0.0546(10) Uani 1 1 d G . .
O4 O 0.28572(9) 0.03145(5) 0.73644(9) 0.0647(11) Uani 1 1 d G . .
O5 O 0.26293(15) 0.35128(9) 0.92119(9) 0.0720(12) Uani 1 1 d G . .
O6 O 0.25000(11) 0.25000(4) 0.67180(5) 0.0528(18) Uani 1 4 d SG . .
O7 O 0.30253(5) 0.16543(6) 0.78089(7) 0.0521(9) Uani 1 1 d G . .
Y1 Y 0.21864(3) 0.12476(2) 0.70093(3) 0.05200(19) Uani 1 1 d G A .
Y2 Y 0.25000(10) 0.25000(6) 0.85711(5) 0.0530(3) Uani 1 4 d SG . .

loop_
_atom_site_aniso_label
_atom_site_aniso_U_11
_atom_site_aniso_U_22
_atom_site_aniso_U_33
_atom_site_aniso_U_23
_atom_site_aniso_U_13
_atom_site_aniso_U_12
C1 0.059(4) 0.047(3) 0.087(5) -0.007(3) -0.018(3) -0.003(3)
C2 0.089(5) 0.055(4) 0.098(6) 0.001(4) -0.009(5) -0.017(3)
C3 0.059(4) 0.059(4) 0.091(6) 0.015(4) -0.005(4) -0.009(3)
C4 0.062(4) 0.054(4) 0.095(6) -0.010(4) -0.021(4) 0.000(3)
C5 0.091(5) 0.067(4) 0.091(6) -0.012(4) -0.013(5) -0.002(4)
C6 0.117(7) 0.094(6) 0.084(6) -0.012(5) -0.012(5) -0.002(5)
C7 0.125(8) 0.097(7) 0.099(8) -0.033(6) -0.023(6) 0.018(6)
C8 0.119(7) 0.080(6) 0.125(9) -0.041(6) -0.017(6) -0.009(5)
C9 0.097(6) 0.067(4) 0.117(7) -0.017(5) -0.009(5) -0.015(4)
C10 0.092(5) 0.077(5) 0.109(7) 0.019(5) -0.008(5) -0.031(4)
C16 0.045(3) 0.053(3) 0.074(5) -0.014(3) -0.002(3) 0.006(2)
C17 0.068(4) 0.054(4) 0.084(5) -0.008(3) 0.003(4) 0.010(3)
C18 0.066(4) 0.049(3) 0.080(5) -0.005(3) -0.015(4) 0.007(3)
C19 0.063(4) 0.061(4) 0.067(5) -0.005(3) 0.001(3) -0.001(3)
C20 0.086(5) 0.091(5) 0.068(5) -0.010(4) 0.006(4) 0.016(4)
C21 0.107(7) 0.120(7) 0.087(7) 0.018(6) -0.002(5) 0.010(5)
C22 0.118(7) 0.127(8) 0.075(6) -0.021(6) 0.027(5) -0.003(6)
C23 0.133(8) 0.094(6) 0.098(8) -0.024(6) 0.034(6) 0.004(6)
C24 0.097(6) 0.072(4) 0.087(6) -0.014(4) 0.024(5) 0.004(4)
C25 0.102(6) 0.071(4) 0.084(6) 0.005(4) 0.004(5) 0.021(4)
O1 0.064(2) 0.051(2) 0.079(3) -0.010(2) -0.009(2) -0.0072(19)
O2 0.067(3) 0.059(2) 0.078(3) 0.006(2) 0.002(2) -0.013(2)
O3 0.052(2) 0.049(2) 0.063(3) -0.0049(19) 0.0047(19) 0.0001(17)
O4 0.072(3) 0.048(2) 0.074(3) 0.001(2) 0.002(2) 0.008(2)
O5 0.066(3) 0.072(3) 0.078(3) -0.021(2) 0.001(2) -0.003(2)
O6 0.050(3) 0.050(3) 0.059(5) 0.000 0.000 0.000
O7 0.049(2) 0.049(2) 0.058(2) 0.0025(18) -0.0002(18) -0.0010(16)
Y1 0.0473(3) 0.0446(3) 0.0641(4) -0.0018(3) -0.0001(3) -0.0011(2)
Y2 0.0511(4) 0.0511(4) 0.0569(8) 0.000 0.000 0.000

loop_
_atom_type_symbol
_atom_type_description
_atom_type_scat_dispersion_real
_atom_type_scat_dispersion_imag
_atom_type_scat_source
C C 0.0030 0.0020 'International Tables Vol C Tables 4.2.6.8 and 6.1.1.4'
O O 0.0110 0.0060 'International Tables Vol C Tables 4.2.6.8 and 6.1.1.4'
Y Y -2.7960 3.5670 'International Tables Vol C Tables 4.2.6.8 and 6.1.1.4'
H H 0.0000 0.0000 'International Tables Vol C Tables 4.2.6.8 and 6.1.1.4'

loop_
_geom_angle_atom_site_label_1
_geom_angle_atom_site_label_2
_geom_angle_atom_site_label_3
_geom_angle
_geom_angle_site_symmetry_1
_geom_angle_site_symmetry_3
O1 C1 C2 123.4(6) . .
O1 C1 C4 115.2(6) . .
C2 C1 C4 121.3(6) . .
C1 C2 C3 125.6(6) . .
O2 C3 C2 123.9(6) . .
O2 C3 C10 114.5(7) . .
C2 C3 C10 121.5(6) . .
C5 C4 C9 117.1(8) . .
C5 C4 C1 119.1(6) . .
C9 C4 C1 123.7(8) . .
C6 C5 C4 121.3(8) . .
C5 C6 C7 119.9(10) . .
C8 C7 C6 119.5(9) . .
C7 C8 C9 120.6(9) . .
C8 C9 C4 121.5(9) . .
C15 C10 C11 119.8(9) . .
C15 C10 C3 120.0(8) . .
C11 C10 C3 120.2(9) . .
C10 C11 C12 118.4(13) . .
C13 C12 C11 118.5(16) . .
C12 C13 C14 125.3(17) . .
C13 C14 C15 114.8(13) . .
C10 C15 C14 122.9(11) . .
O3 C16 C17 124.2(6) . .
O3 C16 C19 116.2(5) . .
C17 C16 C19 119.6(6) . .
C16 C17 C18 124.7(6) . .
O4 C18 C17 125.3(5) . .
O4 C18 C25 116.2(6) . .
C17 C18 C25 118.5(6) . .
C24 C19 C20 117.4(7) . .
C24 C19 C16 123.9(6) . .
C20 C19 C16 118.7(6) . .
C19 C20 C21 120.3(7) . .
C22 C21 C20 120.5(9) . .
C23 C22 C21 119.5(9) . .
C22 C23 C24 120.4(8) . .
C23 C24 C19 121.9(8) . .
C30 C25 C26 119.5(9) . .
C30 C25 C18 118.0(8) . .
C26 C25 C18 122.5(8) . .
C25 C26 C27 121.0(10) . .
C28 C27 C26 116.0(13) . .
C27 C28 C29 129.9(17) . .
C28 C29 C30 111.5(16) . .
C25 C30 C29 121.6(13) . .
C32B C31 C32A 122.1(12) . 2
O5 C32A C31 128.5(12) . 4
O5 C32A C33A 114.5(10) . .
C31 C32A C33A 117.0(11) 4 .
C34A C33A C38A 120.0 . .
C34A C33A C32A 129.4(7) . .
C38A C33A C32A 110.3(7) . .
C33A C34A C35A 120.0 . .
C36A C35A C34A 120.0 . .
C37A C36A C35A 120.0 . .
C36A C37A C38A 120.0 . .
C37A C38A C33A 120.0 . .
O5 C32B C31 125.4(9) . .
O5 C32B C33B 114.4(7) . .
C31 C32B C33B 117.6(10) . .
C34B C33B C38B 120.0 . .
C34B C33B C32B 108.8(4) . .
C38B C33B C32B 125.7(4) . .
C35B C34B C33B 120.0 . .
C36B C35B C34B 120.0 . .
C35B C36B C37B 120.0 . .
C38B C37B C36B 120.0 . .
C37B C38B C33B 120.0 . .
C1 O1 Y1 135.1(4) . .
C3 O2 Y1 134.6(4) . .
C16 O3 Y1 124.3(3) . .
C16 O3 Y1 126.3(3) . 2
Y1 O3 Y1 96.4 . 2
C18 O4 Y1 130.5(3) . .
C32A O5 C32B 100.5(7) . .
C32A O5 Y2 129.5(6) . .
C32B O5 Y2 129.8(4) . .
Y1 O6 Y1 87.47(8) 2 .
Y1 O6 Y1 87.47(8) 2 3
Y1 O6 Y1 155.8 . 3
Y1 O6 Y1 155.8 2 4
Y1 O6 Y1 87.47(8) . 4
Y1 O6 Y1 87.47(8) 3 4
Y1 O7 Y1 100.0 2 .
Y1 O7 Y2 109.47(7) 2 .
Y1 O7 Y2 107.9 . .
O2 Y1 O1 74.6 . .
O2 Y1 O7 78.0 . 4
O1 Y1 O7 141.3 . 4
O2 Y1 O4 80.9 . .
O1 Y1 O4 78.4 . .
O7 Y1 O4 123.4 4 .
O2 Y1 O3 146.5 . .
O1 Y1 O3 78.5 . .
O7 Y1 O3 134.9 4 .
O4 Y1 O3 74.4 . .
O2 Y1 O7 117.3 . .
O1 Y1 O7 145.3 . .
O7 Y1 O7 72.4 4 .
O4 Y1 O7 72.2 . .
O3 Y1 O7 76.1 . .
O2 Y1 O3 87.81(5) . 4
O1 Y1 O3 76.87(5) . 4
O7 Y1 O3 75.31(6) 4 4
O4 Y1 O3 154.77(6) . 4
O3 Y1 O3 105.3 . 4
O7 Y1 O3 132.78(6) . 4
O2 Y1 O6 143.5 . .
O1 Y1 O6 122.0 . .
O7 Y1 O6 70.0 4 .
O4 Y1 O6 131.7 . .
O3 Y1 O6 69.0 . .
O7 Y1 O6 69.3 . .
O3 Y1 O6 67.73(6) 4 .
O2 Y1 Y1 156.4 . 2
O1 Y1 Y1 121.3 . 2
O7 Y1 Y1 94.0 4 2
O4 Y1 Y1 85.4 . 2
O3 Y1 Y1 42.8 . 2
O7 Y1 Y1 39.5 . 2
O3 Y1 Y1 111.8 4 2
O6 Y1 Y1 46.3 . 2
O2 Y1 Y1 97.5 . 4
O1 Y1 Y1 117.7 . 4
O7 Y1 Y1 40.5 4 4
O4 Y1 Y1 162.9 . 4
O3 Y1 Y1 112.7 . 4
O7 Y1 Y1 93.9 . 4
O3 Y1 Y1 40.9 4 4
O6 Y1 Y1 46.3 . 4
Y1 Y1 Y1 90.0 2 4
O2 Y1 Y2 101.6 . .
O1 Y1 Y2 176.2 . .
O7 Y1 Y2 36.1 4 .
O4 Y1 Y2 101.1 . .
O3 Y1 Y2 105.1 . .
O7 Y1 Y2 36.5 . .
O3 Y1 Y2 103.20(5) 4 .
O6 Y1 Y2 61.2 . .
Y1 Y1 Y2 62.4 2 .
Y1 Y1 Y2 62.4 4 .
O5 Y2 O5 74.75(8) 2 .
O5 Y2 O5 74.75(6) 2 3
O5 Y2 O5 118.3 . 3
O5 Y2 O5 118.3 2 4
O5 Y2 O5 74.75(7) . 4
O5 Y2 O5 74.75(6) 3 4
O5 Y2 O7 82.20(13) 2 3
O5 Y2 O7 76.3 . 3
O5 Y2 O7 147.17(17) 3 3
O5 Y2 O7 137.72(14) 4 3
O5 Y2 O7 76.3 2 4
O5 Y2 O7 137.7 . 4
O5 Y2 O7 82.20(11) 3 4
O5 Y2 O7 147.17(8) 4 4
O7 Y2 O7 69.70(5) 3 4
O5 Y2 O7 147.17(13) 2 2
O5 Y2 O7 82.20(7) . 2
O5 Y2 O7 137.72(16) 3 2
O5 Y2 O7 76.34(9) 4 2
O7 Y2 O7 69.70(5) 3 2
O7 Y2 O7 107.8 4 2
O5 Y2 O7 137.72(8) 2 .
O5 Y2 O7 147.2 . .
O5 Y2 O7 76.34(9) 3 .
O5 Y2 O7 82.20(6) 4 .
O7 Y2 O7 107.8 3 .
O7 Y2 O7 69.7 4 .
O7 Y2 O7 69.70(8) 2 .
O5 Y2 Y1 80.1 2 4
O5 Y2 Y1 108.71(5) . 4
O5 Y2 Y1 116.98(10) 3 4
O5 Y2 Y1 161.12(6) 4 4
O7 Y2 Y1 34.4 3 4
O7 Y2 Y1 35.6 4 4
O7 Y2 Y1 85.6 2 4
O7 Y2 Y1 86.3 . 4
O5 Y2 Y1 116.98(12) 2 3
O5 Y2 Y1 80.1 . 3
O5 Y2 Y1 161.12(6) 3 3
O5 Y2 Y1 108.71(11) 4 3
O7 Y2 Y1 35.6 3 3
O7 Y2 Y1 86.3 4 3
O7 Y2 Y1 34.39(7) 2 3
O7 Y2 Y1 85.64(6) . 3
Y1 Y2 Y1 55.2 4 3
O5 Y2 Y1 108.71(6) 2 .
O5 Y2 Y1 161.1 . .
O5 Y2 Y1 80.1 3 .
O5 Y2 Y1 116.98(6) 4 .
O7 Y2 Y1 85.6 3 .
O7 Y2 Y1 34.4 4 .
O7 Y2 Y1 86.32(6) 2 .
O7 Y2 Y1 35.6 . .
Y1 Y2 Y1 55.2 4 .
Y1 Y2 Y1 81.9 3 .
O5 Y2 Y1 161.1 2 2
O5 Y2 Y1 116.98(5) . 2
O5 Y2 Y1 108.71(10) 3 2
O5 Y2 Y1 80.1 4 2
O7 Y2 Y1 86.3 3 2
O7 Y2 Y1 85.6 4 2
O7 Y2 Y1 35.6 2 2
O7 Y2 Y1 34.39(5) . 2
Y1 Y2 Y1 81.9 4 2
Y1 Y2 Y1 55.2 3 2
Y1 Y2 Y1 55.2 . 2

loop_
_geom_bond_atom_site_label_1
_geom_bond_atom_site_label_2
_geom_bond_distance
_geom_bond_site_symmetry_2
C1 O1 1.262(6) .
C1 C2 1.386(10) .
C1 C4 1.511(10) .
C2 C3 1.394(11) .
C3 O2 1.276(7) .
C3 C10 1.497(10) .
C4 C5 1.385(11) .
C4 C9 1.394(9) .
C5 C6 1.365(11) .
C6 C7 1.388(12) .
C7 C8 1.356(13) .
C8 C9 1.359(12) .
C10 C15 1.333(12) .
C10 C11 1.399(13) .
C11 C12 1.430(17) .
C12 C13 1.316(18) .
C13 C14 1.378(17) .
C14 C15 1.418(15) .
C16 O3 1.311(6) .
C16 C17 1.363(9) .
C16 C19 1.499(9) .
C17 C18 1.432(10) .
C18 O4 1.251(7) .
C18 C25 1.497(9) .
C19 C24 1.377(9) .
C19 C20 1.379(10) .
C20 C21 1.395(11) .
C21 C22 1.357(12) .
C22 C23 1.357(13) .
C23 C24 1.367(12) .
C25 C30 1.354(13) .
C25 C26 1.377(11) .
C26 C27 1.413(14) .
C27 C28 1.280(16) .
C28 C29 1.389(19) .
C29 C30 1.463(19) .
C31 C32B 1.389(17) .
C31 C32A 1.411(19) 2
C32A O5 1.260(14) .
C32A C31 1.411(19) 4
C32A C33A 1.508(16) .
C33A C34A 1.3900 .
C33A C38A 1.3900 .
C34A C35A 1.3900 .
C35A C36A 1.3900 .
C36A C37A 1.3900 .
C37A C38A 1.3900 .
C32B O5 1.331(11) .
C32B C33B 1.523(8) .
C33B C34B 1.3900 .
C33B C38B 1.3900 .
C34B C35B 1.3900 .
C35B C36B 1.3900 .
C36B C37B 1.3900 .
C37B C38B 1.3900 .
O1 Y1 2.2777 .
O2 Y1 2.2720 .
O3 Y1 2.3402 .
O3 Y1 2.428(3) 2
O4 Y1 2.3318 .
O5 Y2 2.3151 .
O6 Y1 2.5705 2
O6 Y1 2.5705 .
O6 Y1 2.5705 3
O6 Y1 2.5705 4
O7 Y1 2.296(2) 2
O7 Y1 2.3428 .
O7 Y2 2.3979 .
Y1 O7 2.2959(14) 4
Y1 O3 2.4280(14) 4
Y1 Y1 3.554(3) 2
Y1 Y1 3.554(3) 4
Y1 Y2 3.8328 .
Y2 O5 2.315(3) 2
Y2 O5 2.315(3) 3
Y2 O5 2.315(3) 4
Y2 O7 2.398(2) 3
Y2 O7 2.3979(13) 4
Y2 O7 2.3979(15) 2
Y2 Y1 3.8328 4
Y2 Y1 3.8328 3
Y2 Y1 3.8328 2
